data_7208348
loop_
_publ_author_name
'Jarvis, A. G.'
'Sparkes, H. A.'
'Tallentire, S. E.'
'Hatcher, L. E.'
'Warren, M. R.'
'Raithby, P. R.'
'Allan, D. R.'
'Whitwood, A. C.'
'Cockett, M. C. R.'
'Duckett, S. B.'
'Clark, J. L.'
'Fairlamb, I. J. S.'

_publ_section_title
;
 Photochemical-mediated solid-state [2+2]-cycloaddition reactions of an
 unsymmetrical dibenzylidene acetone (monothiophos-dba)
;
_journal_issue 17
_journal_name_full CrystEngComm
_journal_page_first 5564
_journal_paper_doi 10.1039/c2ce25480h
_journal_volume 14
_journal_year 2012
_chemical_formula_moiety 'C29 H23 O P S'
_chemical_formula_sum 'C29 H23 O P S'
_chemical_formula_weight 450.5
_chemical_name_systematic
;
?
;
_space_group_IT_number 14
_symmetry_cell_setting monoclinic
_symmetry_space_group_name_Hall '-P 2yn'
_symmetry_space_group_name_H-M 'P 1 21/n 1'
_atom_sites_solution_hydrogens geom
_atom_sites_solution_primary direct
_atom_sites_solution_secondary difmap
_audit_creation_method SHELXL-97
_cell_angle_alpha 90.00
_cell_angle_beta 102.008(3)
_cell_angle_gamma 90.00
_cell_formula_units_Z 4
_cell_length_a 9.4645(2)
_cell_length_b 17.0968(4)
_cell_length_c 14.5914(4)
_cell_measurement_reflns_used 3751
_cell_measurement_temperature 150(2)
_cell_measurement_theta_max 29.1545
_cell_measurement_theta_min 3.0877
_cell_volume 2309.41(10)
_computing_structure_refinement 'SHELXL-97 (Sheldrick, 1997)'
_computing_structure_solution 'SHELXS-97 (Sheldrick, 1990)'
_diffrn_ambient_temperature 150(2)
_diffrn_detector_area_resol_mean 10.3795
_diffrn_measured_fraction_theta_full 0.865
_diffrn_measured_fraction_theta_max 0.865
_diffrn_measurement_device_type 'Xcalibur, Atlas, Gemini ultra'
_diffrn_measurement_method '\w scans'
_diffrn_orient_matrix_UB_11 -0.0586713000
_diffrn_orient_matrix_UB_12 0.0129162000
_diffrn_orient_matrix_UB_13 -0.0352344000
_diffrn_orient_matrix_UB_21 0.0191826000
_diffrn_orient_matrix_UB_22 0.0394177000
_diffrn_orient_matrix_UB_23 0.0115292000
_diffrn_orient_matrix_UB_31 0.0453680000
_diffrn_orient_matrix_UB_32 0.0000347000
_diffrn_orient_matrix_UB_33 -0.0331102000
_diffrn_radiation_monochromator graphite
_diffrn_radiation_source 'Enhance (Mo) X-ray Source'
_diffrn_radiation_type MoK\a
_diffrn_radiation_wavelength 0.71073
_diffrn_reflns_av_R_equivalents 0.0295
_diffrn_reflns_av_sigmaI/netI 0.0893
_diffrn_reflns_limit_h_max 12
_diffrn_reflns_limit_h_min -10
_diffrn_reflns_limit_k_max 22
_diffrn_reflns_limit_k_min -19
_diffrn_reflns_limit_l_max 13
_diffrn_reflns_limit_l_min -19
_diffrn_reflns_number 11446
_diffrn_reflns_theta_full 29.22
_diffrn_reflns_theta_max 29.1545
_diffrn_reflns_theta_min 3.0877
_exptl_absorpt_coefficient_mu 0.229
_exptl_absorpt_correction_T_max 1.00000
_exptl_absorpt_correction_T_min 0.98924
_exptl_absorpt_correction_type multi-scan
_exptl_absorpt_process_details
;
CrysAlisPro, Oxford Diffraction Ltd.,
Version 1.171.34.40 (release 27-08-2010 CrysAlis171 .NET)
(compiled Aug 27 2010,11:50:40)
Empirical absorption correction using spherical harmonics,
implemented in SCALE3 ABSPACK scaling algorithm.
;
_exptl_crystal_colour yellow
_exptl_crystal_density_diffrn 1.296
_exptl_crystal_density_method 'not measured'
_exptl_crystal_description plate
_exptl_crystal_F_000 944
_exptl_crystal_size_max 0.22
_exptl_crystal_size_mid 0.10
_exptl_crystal_size_min 0.05
_refine_diff_density_max 0.424
_refine_diff_density_min -0.319
_refine_diff_density_rms 0.051
_refine_ls_extinction_method none
_refine_ls_goodness_of_fit_ref 1.023
_refine_ls_hydrogen_treatment constr
_refine_ls_matrix_type full
_refine_ls_number_parameters 338
_refine_ls_number_reflns 5404
_refine_ls_number_restraints 18
_refine_ls_restrained_S_all 1.022
_refine_ls_R_factor_all 0.0740
_refine_ls_R_factor_gt 0.0464
_refine_ls_shift/su_max 0.000
_refine_ls_shift/su_mean 0.000
_refine_ls_structure_factor_coef Fsqd
_refine_ls_weighting_details 'calc w=1/[\s^2^(Fo^2^)+(0.0330P)^2^+0.9412P] where P=(Fo^2^+2Fc^2^)/3'
_refine_ls_weighting_scheme calc
_refine_ls_wR_factor_gt 0.0895
_refine_ls_wR_factor_ref 0.1012
_reflns_number_gt 3944
_reflns_number_total 5404
_reflns_threshold_expression >2sigma(I)
_cod_data_source_file c2ce25480h.txt
_cod_data_source_block 150K
_cod_database_code 7208348

loop_
_symmetry_equiv_pos_as_xyz
'x, y, z'
'-x+1/2, y+1/2, -z+1/2'
'-x, -y, -z'
'x-1/2, -y-1/2, z-1/2'

loop_
_atom_site_label
_atom_site_type_symbol
_atom_site_fract_x
_atom_site_fract_y
_atom_site_fract_z
_atom_site_U_iso_or_equiv
_atom_site_adp_type
_atom_site_occupancy
_atom_site_symmetry_multiplicity
_atom_site_calc_flag
_atom_site_refinement_flags
_atom_site_disorder_assembly
_atom_site_disorder_group
S1 S 0.91622(5) -0.01070(3) 0.23072(4) 0.03335(14) Uani 1 1 d . A .
P1 P 0.98123(5) 0.09830(3) 0.23880(3) 0.02345(12) Uani 1 1 d . . .
O1 O 0.6406(2) 0.04511(12) 0.43831(13) 0.0383(5) Uani 0.886(4) 1 d P A 1
C1 C 0.83231(19) 0.16673(11) 0.23271(13) 0.0247(4) Uani 1 1 d . A .
C2 C 0.6928(2) 0.14120(13) 0.19660(15) 0.0366(5) Uani 1 1 d . . .
H2 H 0.6767 0.0889 0.1751 0.044 Uiso 1 1 calc R A .
C3 C 0.5768(2) 0.19134(15) 0.19162(17) 0.0466(6) Uani 1 1 d . A .
H3 H 0.4814 0.1734 0.1672 0.056 Uiso 1 1 calc R . .
C4 C 0.5999(2) 0.26722(14) 0.22214(16) 0.0443(6) Uani 1 1 d . . .
H4 H 0.5202 0.3017 0.2184 0.053 Uiso 1 1 calc R A .
C5 C 0.7379(2) 0.29354(13) 0.25813(15) 0.0382(5) Uani 1 1 d . A .
H5 H 0.7529 0.3462 0.2787 0.046 Uiso 1 1 calc R . .
C6 C 0.8544(2) 0.24388(11) 0.26450(14) 0.0302(4) Uani 1 1 d . . .
H6 H 0.9493 0.2620 0.2904 0.036 Uiso 1 1 calc R A .
C7 C 1.06915(19) 0.12493(11) 0.14401(13) 0.0257(4) Uani 1 1 d . A .
C8 C 1.0987(2) 0.20271(12) 0.12593(15) 0.0340(5) Uani 1 1 d . . .
H8 H 1.0704 0.2433 0.1628 0.041 Uiso 1 1 calc R A .
C9 C 1.1691(2) 0.22085(13) 0.05434(16) 0.0401(5) Uani 1 1 d . A .
H9 H 1.1886 0.2739 0.0420 0.048 Uiso 1 1 calc R . .
C10 C 1.2108(2) 0.16227(14) 0.00108(15) 0.0422(5) Uani 1 1 d . . .
H10 H 1.2595 0.1748 -0.0477 0.051 Uiso 1 1 calc R A .
C11 C 1.1820(2) 0.08531(14) 0.01858(16) 0.0442(6) Uani 1 1 d . A .
H11 H 1.2106 0.0449 -0.0184 0.053 Uiso 1 1 calc R . .
C12 C 1.1116(2) 0.06678(12) 0.08976(15) 0.0360(5) Uani 1 1 d . . .
H12 H 1.0923 0.0136 0.1015 0.043 Uiso 1 1 calc R A .
C13 C 1.1058(3) 0.12251(16) 0.34723(19) 0.0233(7) Uani 0.886(4) 1 d PD A 1
C14 C 1.2488(3) 0.14048(17) 0.3440(2) 0.0294(7) Uani 0.886(4) 1 d PD A 1
H14 H 1.2764 0.1430 0.2851 0.035 Uiso 0.886(4) 1 calc PR A 1
C15 C 1.3514(3) 0.15477(17) 0.4254(2) 0.0350(6) Uani 0.886(4) 1 d PD A 1
H15 H 1.4479 0.1675 0.4221 0.042 Uiso 0.886(4) 1 calc PR A 1
C16 C 1.3118(3) 0.15022(19) 0.5108(2) 0.0353(7) Uani 0.886(4) 1 d PD A 1
H16 H 1.3812 0.1599 0.5667 0.042 Uiso 0.886(4) 1 calc PR A 1
C17 C 1.1722(3) 0.13170(15) 0.51557(17) 0.0312(6) Uani 0.886(4) 1 d PD A 1
H17 H 1.1468 0.1288 0.5751 0.037 Uiso 0.886(4) 1 calc PR A 1
C18 C 1.0670(3) 0.11700(14) 0.43525(15) 0.0245(5) Uani 0.886(4) 1 d PD A 1
C19 C 0.9189(2) 0.09607(12) 0.44302(15) 0.0273(5) Uani 0.886(4) 1 d P A 1
H19 H 0.8495 0.0927 0.3859 0.033 Uiso 0.886(4) 1 calc PR A 1
C20 C 0.8714(3) 0.08138(14) 0.52054(16) 0.0297(6) Uani 0.886(4) 1 d P A 1
H20 H 0.9352 0.0849 0.5800 0.036 Uiso 0.886(4) 1 calc PR A 1
C21 C 0.7181(3) 0.05944(13) 0.5139(2) 0.0270(6) Uani 0.886(4) 1 d P A 1
C22 C 0.6599(2) 0.05566(13) 0.5985(2) 0.0265(5) Uani 0.886(4) 1 d P A 1
H22 H 0.5710 0.0289 0.5952 0.032 Uiso 0.886(4) 1 calc PR A 1
C23 C 0.7242(3) 0.08783(14) 0.68206(19) 0.0264(5) Uani 0.886(4) 1 d P A 1
H23 H 0.8161 0.1112 0.6850 0.032 Uiso 0.886(4) 1 calc PR A 1
C24 C 0.6678(2) 0.09043(12) 0.76731(15) 0.0317(4) Uani 1 1 d . . .
C25 C 0.5392(2) 0.05440(12) 0.77766(15) 0.0356(5) Uani 1 1 d . A .
H25 H 0.4828 0.0261 0.7269 0.043 Uiso 1 1 calc R . .
C26 C 0.4941(2) 0.05998(13) 0.86177(16) 0.0390(5) Uani 1 1 d . . .
H26 H 0.4068 0.0354 0.8683 0.047 Uiso 1 1 calc R A .
C27 C 0.5743(2) 0.10077(13) 0.93604(16) 0.0397(5) Uani 1 1 d . A .
H27 H 0.5427 0.1041 0.9936 0.048 Uiso 1 1 calc R . .
C28 C 0.7012(2) 0.13699(14) 0.92645(16) 0.0438(6) Uani 1 1 d . . .
H28 H 0.7568 0.1655 0.9773 0.053 Uiso 1 1 calc R A .
C29 C 0.7468(2) 0.13159(13) 0.84289(16) 0.0388(5) Uani 1 1 d . A .
H29 H 0.8341 0.1566 0.8369 0.047 Uiso 1 1 calc R . .
C19A C 1.0011(17) 0.0422(9) 0.4419(12) 0.024(4) Uiso 0.114(4) 1 d P . 2
H19A H 0.9167 0.0441 0.3878 0.029 Uiso 0.114(4) 1 calc PR A 2
C20A C 0.950(2) 0.0443(11) 0.5355(13) 0.030(4) Uiso 0.114(4) 1 d P . 2
H20A H 1.0112 0.0810 0.5803 0.035 Uiso 0.114(4) 1 calc PR A 2
C22A C 0.755(5) 0.079(3) 0.639(4) 0.116(16) Uiso 0.114(4) 1 d P A 2
H22A H 0.8287 0.0968 0.6892 0.139 Uiso 0.114(4) 1 calc PR A 2
O1A O 0.703(3) 0.0595(16) 0.450(2) 0.080(9) Uiso 0.114(4) 1 d P A 2
C21A C 0.788(3) 0.0650(14) 0.5251(17) 0.034(6) Uiso 0.114(4) 1 d P A 2
C23A C 0.671(3) 0.0701(15) 0.646(2) 0.035(6) Uiso 0.114(4) 1 d P A 2
H23A H 0.5918 0.0522 0.5993 0.043 Uiso 0.114(4) 1 calc PR A 2
C13A C 1.1411(19) 0.1158(11) 0.3389(11) 0.002(4) Uiso 0.114(4) 1 d PD A 2
C14A C 1.260(2) 0.1565(11) 0.3244(13) 0.018(6) Uiso 0.114(4) 1 d PD A 2
H14A H 1.2727 0.1682 0.2629 0.021 Uiso 0.114(4) 1 calc PR A 2
C15A C 1.363(2) 0.1800(12) 0.4030(13) 0.031(6) Uiso 0.114(4) 1 d PD A 2
H15A H 1.4480 0.2066 0.3960 0.037 Uiso 0.114(4) 1 calc PR A 2
C16A C 1.338(2) 0.1642(13) 0.4896(14) 0.020(6) Uiso 0.114(4) 1 d PD A 2
H16A H 1.4030 0.1844 0.5429 0.024 Uiso 0.114(4) 1 calc PR A 2
C17A C 1.2240(19) 0.1209(10) 0.5030(11) 0.016(4) Uiso 0.114(4) 1 d PD A 2
H17A H 1.2164 0.1069 0.5647 0.019 Uiso 0.114(4) 1 calc PR A 2
C18A C 1.1170(18) 0.0964(10) 0.4263(10) 0.021(4) Uiso 0.114(4) 1 d PD A 2

loop_
_atom_site_aniso_label
_atom_site_aniso_U_11
_atom_site_aniso_U_22
_atom_site_aniso_U_33
_atom_site_aniso_U_23
_atom_site_aniso_U_13
_atom_site_aniso_U_12
S1 0.0344(3) 0.0221(2) 0.0404(3) -0.0011(2) 0.0007(2) -0.0042(2)
P1 0.0252(2) 0.0205(2) 0.0230(3) -0.0005(2) 0.00129(19) -0.0001(2)
O1 0.0355(11) 0.0463(11) 0.0301(11) -0.0029(8) 0.0003(9) -0.0061(9)
C1 0.0276(9) 0.0269(9) 0.0195(9) -0.0001(8) 0.0045(8) 0.0023(8)
C2 0.0334(11) 0.0362(11) 0.0377(13) -0.0038(10) 0.0018(9) -0.0004(9)
C3 0.0279(11) 0.0591(16) 0.0502(15) 0.0005(12) 0.0022(10) 0.0058(11)
C4 0.0409(13) 0.0497(14) 0.0437(14) 0.0058(11) 0.0121(11) 0.0203(11)
C5 0.0505(13) 0.0325(11) 0.0333(12) 0.0008(9) 0.0124(10) 0.0137(10)
C6 0.0347(10) 0.0284(10) 0.0277(11) -0.0017(8) 0.0067(9) 0.0023(9)
C7 0.0257(9) 0.0266(10) 0.0242(10) -0.0011(8) 0.0041(8) 0.0015(8)
C8 0.0399(11) 0.0291(10) 0.0364(12) -0.0009(9) 0.0156(10) 0.0043(9)
C9 0.0444(12) 0.0372(12) 0.0421(14) 0.0083(10) 0.0168(11) 0.0029(10)
C10 0.0407(12) 0.0582(15) 0.0306(12) 0.0008(11) 0.0141(10) 0.0019(11)
C11 0.0510(13) 0.0474(14) 0.0374(13) -0.0137(11) 0.0167(11) 0.0024(11)
C12 0.0431(12) 0.0312(11) 0.0343(12) -0.0070(9) 0.0095(10) -0.0004(10)
C13 0.0204(14) 0.0194(12) 0.0294(14) -0.0019(9) 0.0033(11) 0.0039(11)
C14 0.0279(15) 0.0293(14) 0.0317(16) 0.0013(13) 0.0077(11) 0.0007(11)
C15 0.0193(11) 0.0368(16) 0.0459(19) 0.0008(14) 0.0001(11) -0.0040(11)
C16 0.0320(16) 0.0402(17) 0.0290(16) -0.0001(13) -0.0042(13) -0.0027(13)
C17 0.0303(14) 0.0358(14) 0.0261(13) -0.0004(10) 0.0027(11) 0.0032(12)
C18 0.0251(12) 0.0238(12) 0.0232(12) -0.0008(9) 0.0017(9) 0.0028(10)
C19 0.0267(11) 0.0289(12) 0.0245(12) 0.0000(9) 0.0011(9) 0.0019(9)
C20 0.0238(12) 0.0398(14) 0.0234(12) -0.0015(10) -0.0003(9) -0.0010(11)
C21 0.0249(13) 0.0236(12) 0.0298(15) -0.0019(10) -0.0002(11) -0.0011(10)
C22 0.0262(12) 0.0261(12) 0.0252(14) 0.0004(11) 0.0011(10) -0.0015(9)
C23 0.0257(12) 0.0239(11) 0.0281(14) 0.0000(10) 0.0019(12) -0.0018(10)
C24 0.0344(10) 0.0280(10) 0.0335(12) 0.0026(9) 0.0089(9) 0.0037(9)
C25 0.0370(11) 0.0322(11) 0.0355(13) -0.0032(9) 0.0027(10) -0.0033(9)
C26 0.0360(11) 0.0397(12) 0.0430(14) -0.0005(10) 0.0123(10) -0.0040(10)
C27 0.0450(12) 0.0424(13) 0.0342(12) -0.0030(10) 0.0141(10) 0.0004(11)
C28 0.0449(13) 0.0458(13) 0.0389(14) -0.0115(11) 0.0044(10) -0.0069(11)
C29 0.0343(11) 0.0390(12) 0.0433(14) -0.0032(10) 0.0089(10) -0.0067(10)

loop_
_atom_type_symbol
_atom_type_description
_atom_type_scat_dispersion_real
_atom_type_scat_dispersion_imag
_atom_type_scat_source
C C 0.0033 0.0016 'International Tables Vol C Tables 4.2.6.8 and 6.1.1.4'
H H 0.0000 0.0000 'International Tables Vol C Tables 4.2.6.8 and 6.1.1.4'
O O 0.0106 0.0060 'International Tables Vol C Tables 4.2.6.8 and 6.1.1.4'
P P 0.1023 0.0942 'International Tables Vol C Tables 4.2.6.8 and 6.1.1.4'
S S 0.1246 0.1234 'International Tables Vol C Tables 4.2.6.8 and 6.1.1.4'

loop_
_geom_angle_atom_site_label_1
_geom_angle_atom_site_label_2
_geom_angle_atom_site_label_3
_geom_angle
_geom_angle_site_symmetry_3
C13 P1 C7 106.84(11) .
C13 P1 C1 104.62(12) .
C7 P1 C1 105.96(8) .
C13 P1 C13A 12.0(5) .
C7 P1 C13A 97.4(5) .
C1 P1 C13A 115.0(5) .
C13 P1 S1 114.13(9) .
C7 P1 S1 112.40(7) .
C1 P1 S1 112.23(6) .
C13A P1 S1 112.8(5) .
C2 C1 C6 119.18(17) .
C2 C1 P1 118.89(15) .
C6 C1 P1 121.92(14) .
C3 C2 C1 120.5(2) .
C4 C3 C2 119.8(2) .
C3 C4 C5 120.4(2) .
C4 C5 C6 120.4(2) .
C5 C6 C1 119.69(19) .
C12 C7 C8 118.94(18) .
C12 C7 P1 119.37(15) .
C8 C7 P1 121.67(14) .
C9 C8 C7 120.15(19) .
C10 C9 C8 120.2(2) .
C9 C10 C11 119.9(2) .
C10 C11 C12 120.2(2) .
C7 C12 C11 120.6(2) .
C14 C13 C18 118.9(2) .
C14 C13 P1 118.6(2) .
C18 C13 P1 122.2(2) .
C15 C14 C13 121.2(3) .
C16 C15 C14 119.3(3) .
C17 C16 C15 120.3(2) .
C16 C17 C18 121.7(2) .
C17 C18 C13 118.5(2) .
C17 C18 C19 120.3(2) .
C13 C18 C19 121.2(2) .
C20 C19 C18 127.5(2) .
C19 C20 C21 119.6(2) .
O1 C21 C22 119.8(3) .
O1 C21 C20 120.6(2) .
C22 C21 C20 119.6(2) .
C23 C22 C21 124.4(2) .
C22 C23 C24 127.2(3) .
C29 C24 C25 118.29(19) .
C29 C24 C23 117.6(2) .
C25 C24 C23 124.1(2) .
C29 C24 C23A 139.4(9) .
C25 C24 C23A 102.2(9) .
C23 C24 C23A 22.1(9) .
C26 C25 C24 120.0(2) .
C27 C26 C25 120.8(2) .
C26 C27 C28 119.7(2) .
C29 C28 C27 119.8(2) .
C28 C29 C24 121.4(2) .
C18A C19A C20A 119.8(14) .
C18A C19A C20A 115.2(13) 3_756
C20A C19A C20A 88.2(13) 3_756
C19A C20A C21A 113.9(16) .
C19A C20A C19A 91.8(13) 3_756
C21A C20A C19A 118.7(15) 3_756
C23A C22A C21A 117(7) .
O1A C21A C20A 122(2) .
O1A C21A C22A 130(3) .
C20A C21A C22A 108(2) .
C22A C23A C24 107(6) .
C14A C13A C18A 124.0(15) .
C14A C13A P1 120.6(12) .
C18A C13A P1 114.5(12) .
C13A C14A C15A 118.0(16) .
C16A C15A C14A 118.8(17) .
C17A C16A C15A 122.6(17) .
C16A C17A C18A 120.8(15) .
C13A C18A C17A 115.6(14) .
C13A C18A C19A 123.9(14) .
C17A C18A C19A 119.7(14) .

loop_
_geom_bond_atom_site_label_1
_geom_bond_atom_site_label_2
_geom_bond_distance
_geom_bond_site_symmetry_2
S1 P1 1.9583(7) .
P1 C13 1.814(3) .
P1 C7 1.8143(19) .
P1 C1 1.8196(18) .
P1 C13A 1.895(18) .
O1 C21 1.216(4) .
C1 C2 1.387(3) .
C1 C6 1.399(3) .
C2 C3 1.383(3) .
C3 C4 1.374(3) .
C4 C5 1.378(3) .
C5 C6 1.380(3) .
C7 C12 1.382(3) .
C7 C8 1.395(3) .
C8 C9 1.386(3) .
C9 C10 1.375(3) .
C10 C11 1.378(3) .
C11 C12 1.382(3) .
C13 C14 1.398(4) .
C13 C18 1.411(3) .
C14 C15 1.391(3) .
C15 C16 1.377(4) .
C16 C17 1.373(4) .
C17 C18 1.394(3) .
C18 C19 1.473(3) .
C19 C20 1.325(3) .
C20 C21 1.482(3) .
C21 C22 1.455(4) .
C22 C23 1.360(4) .
C23 C24 1.453(3) .
C24 C29 1.388(3) .
C24 C25 1.400(3) .
C24 C23A 1.81(3) .
C25 C26 1.384(3) .
C26 C27 1.376(3) .
C27 C28 1.384(3) .
C28 C29 1.378(3) .
C19A C18A 1.49(2) .
C19A C20A 1.54(2) .
C19A C20A 1.56(2) 3_756
C20A C21A 1.55(3) .
C20A C19A 1.56(2) 3_756
C22A C23A 0.84(5) .
C22A C21A 1.77(6) .
O1A C21A 1.22(3) .
C13A C14A 1.381(16) .
C13A C18A 1.382(15) .
C14A C15A 1.396(16) .
C15A C16A 1.360(16) .
C16A C17A 1.355(16) .
C17A C18A 1.407(15) .
